data_2019735
loop_
_publ_author_name
'Senge, Mathias O.'
'Zawadzka, Monika'

_publ_section_title
;
 Structural investigation of 5,10-<i>A</i>~2~<i>B</i>~2~-type porphyrins:
 palladium(II) and zinc(II) complexes of
 5,10-dibromo-15,20-bis(4-methylphenyl)porphyrin
;
_journal_issue 12
_journal_name_full 'Acta Crystallographica Section C'
_journal_page_first
;
;
_journal_paper_doi 10.1107/S2053229614023687
_journal_volume 70
_journal_year 2014
_chemical_formula_iupac '[Zn (C34 H22 Br2 N4) (C H4 O1)]'
_chemical_formula_moiety 'C35 H26 Br2 N4 O Zn'
_chemical_formula_sum 'C35 H26 Br2 N4 O Zn'
_chemical_formula_weight 743.79
_chemical_name_systematic
;
[5,10-Dibromo-15,20-bis(4-methylphenyl)porphyrinato](methanol)zinc(II)
;
_space_group_IT_number 2
_symmetry_cell_setting triclinic
_symmetry_space_group_name_Hall '-P 1'
_symmetry_space_group_name_H-M 'P -1'
_atom_sites_solution_hydrogens geom
_atom_sites_solution_primary direct
_atom_sites_solution_secondary difmap
_audit_creation_method SHELXL-97
_cell_angle_alpha 110.195(2)
_cell_angle_beta 95.785(2)
_cell_angle_gamma 105.564(4)
_cell_formula_units_Z 2
_cell_length_a 10.280(3)
_cell_length_b 11.637(4)
_cell_length_c 14.052(4)
_cell_measurement_reflns_used 4552
_cell_measurement_temperature 108(2)
_cell_measurement_theta_max 31.3993
_cell_measurement_theta_min 1.9715
_cell_volume 1484.6(8)
_computing_cell_refinement
;
CrystalClear (Rigaku/MSC, 2005)
;
_computing_data_collection
;
CrystalClear (Rigaku/MSC, 2005)
;
_computing_data_reduction
;
CrystalClear (Rigaku/MSC, 2005)
;
_computing_molecular_graphics
;
SHELXL97 (Sheldrick, 2008)
;
_computing_publication_material
;
SHELXL97 (Sheldrick, 2008)
;
_computing_structure_refinement
;
SHELXL97 (Sheldrick, 2008)
;
_computing_structure_solution
;
SHELXS97 (Sheldrick, 2008)
;
_diffrn_ambient_temperature 108(2)
_diffrn_detector_area_resol_mean 28.5714
_diffrn_measured_fraction_theta_full 0.983
_diffrn_measured_fraction_theta_max 0.983
_diffrn_measurement_device
;
Rigaku Saturn724 (2x2 bin mode)
;
_diffrn_measurement_method '\f and \w scans'
_diffrn_radiation_monochromator 'Graphite Monochromator'
_diffrn_radiation_source 'Sealed Tube'
_diffrn_radiation_type MoK\a
_diffrn_radiation_wavelength 0.71075
_diffrn_reflns_av_R_equivalents 0.0858
_diffrn_reflns_av_sigmaI/netI 0.0766
_diffrn_reflns_limit_h_max 12
_diffrn_reflns_limit_h_min -12
_diffrn_reflns_limit_k_max 13
_diffrn_reflns_limit_k_min -13
_diffrn_reflns_limit_l_max 16
_diffrn_reflns_limit_l_min -16
_diffrn_reflns_number 22765
_diffrn_reflns_theta_full 25.00
_diffrn_reflns_theta_max 25.00
_diffrn_reflns_theta_min 2.89
_diffrn_standards_decay_% 0
_exptl_absorpt_coefficient_mu 3.555
_exptl_absorpt_correction_T_max 0.4152
_exptl_absorpt_correction_T_min 0.2242
_exptl_absorpt_correction_type psi-scan
_exptl_absorpt_process_details
;
(North <i>et al.</i>,  1968)
;
_exptl_crystal_colour red
_exptl_crystal_density_diffrn 1.664
_exptl_crystal_density_method 'not measured'
_exptl_crystal_description block
_exptl_crystal_F_000 744
_exptl_crystal_size_max 0.60
_exptl_crystal_size_mid 0.40
_exptl_crystal_size_min 0.30
_refine_diff_density_max 0.901
_refine_diff_density_min -0.937
_refine_ls_extinction_method none
_refine_ls_goodness_of_fit_ref 1.007
_refine_ls_hydrogen_treatment constr
_refine_ls_matrix_type full
_refine_ls_number_parameters 391
_refine_ls_number_reflns 5140
_refine_ls_number_restraints 0
_refine_ls_restrained_S_all 1.007
_refine_ls_R_factor_all 0.0605
_refine_ls_R_factor_gt 0.0413
_refine_ls_shift/su_max 0.014
_refine_ls_shift/su_mean 0.000
_refine_ls_structure_factor_coef Fsqd
_refine_ls_weighting_details 'calc w=1/[\s^2^(Fo^2^)+(0.0553P)^2^+0.0000P] where P=(Fo^2^+2Fc^2^)/3'
_refine_ls_weighting_scheme calc
_refine_ls_wR_factor_gt 0.1015
_refine_ls_wR_factor_ref 0.1103
_reflns_number_gt 4320
_reflns_number_total 5140
_reflns_threshold_expression I>2sigma(I)
_cod_data_source_file ov3055sup1.cif
_cod_data_source_block VI
_cod_database_code 2019735
_cod_database_fobs_code 2019735

loop_
_symmetry_equiv_pos_as_xyz
'x, y, z'
'-x, -y, -z'

loop_
_atom_site_type_symbol
_atom_site_label
_atom_site_fract_x
_atom_site_fract_y
_atom_site_fract_z
_atom_site_U_iso_or_equiv
_atom_site_adp_type
_atom_site_calc_flag
_atom_site_refinement_flags
_atom_site_occupancy
_atom_site_symmetry_multiplicity
Zn Zn1 0.03286(4) 0.75655(4) 0.29939(3) 0.02211(14) Uani d . 1 1
N N21 0.1691(3) 0.8666(3) 0.4403(2) 0.0216(7) Uani d . 1 1
N N22 -0.0258(3) 0.9139(3) 0.3056(2) 0.0237(7) Uani d . 1 1
N N23 -0.1290(3) 0.6412(3) 0.1739(2) 0.0230(7) Uani d . 1 1
N N24 0.0611(3) 0.5942(3) 0.3089(2) 0.0221(7) Uani d . 1 1
C C1 0.2469(4) 0.8233(4) 0.4963(3) 0.0248(9) Uani d . 1 1
C C2 0.3438(4) 0.9328(4) 0.5824(3) 0.0277(9) Uani d . 1 1
H H2A 0.4098 0.9297 0.6331 0.033 Uiso calc R 1 1
C C3 0.3230(4) 1.0397(4) 0.5771(3) 0.0303(10) Uani d . 1 1
H H3A 0.3724 1.1264 0.6231 0.036 Uiso calc R 1 1
C C4 0.2120(4) 0.9990(4) 0.4890(3) 0.0246(9) Uani d . 1 1
C C5 0.1503(4) 1.0772(4) 0.4571(3) 0.0247(9) Uani d . 1 1
C C6 0.0404(4) 1.0399(4) 0.3738(3) 0.0262(9) Uani d . 1 1
C C7 -0.0245(4) 1.1233(4) 0.3481(3) 0.0290(9) Uani d . 1 1
H H7A 0.0018 1.2146 0.3830 0.035 Uiso calc R 1 1
C C8 -0.1285(4) 1.0493(4) 0.2665(3) 0.0296(10) Uani d . 1 1
H H8A -0.1895 1.0783 0.2323 0.036 Uiso calc R 1 1
C C9 -0.1316(4) 0.9169(4) 0.2395(3) 0.0258(9) Uani d . 1 1
C C10 -0.2233(4) 0.8069(4) 0.1596(3) 0.0267(9) Uani d . 1 1
C C11 -0.2212(4) 0.6799(4) 0.1251(3) 0.0252(9) Uani d . 1 1
C C12 -0.3047(4) 0.5728(4) 0.0323(3) 0.0299(9) Uani d . 1 1
H H12A -0.3772 0.5735 -0.0150 0.036 Uiso calc R 1 1
C C13 -0.2613(4) 0.4721(4) 0.0250(3) 0.0293(9) Uani d . 1 1
H H13A -0.2956 0.3887 -0.0297 0.035 Uiso calc R 1 1
C C14 -0.1535(4) 0.5127(4) 0.1144(3) 0.0222(8) Uani d . 1 1
C C15 -0.0883(4) 0.4323(4) 0.1415(3) 0.0220(8) Uani d . 1 1
C C16 0.0078(4) 0.4705(4) 0.2342(3) 0.0218(8) Uani d . 1 1
C C17 0.0579(4) 0.3841(4) 0.2682(3) 0.0246(9) Uani d . 1 1
H H17A 0.0363 0.2936 0.2310 0.030 Uiso calc R 1 Zn1
C C18 0.1415(4) 0.4557(4) 0.3630(3) 0.0240(9) Uani d . 1 1
H H18A 0.1885 0.4247 0.4055 0.029 Uiso calc R 1 1
C C19 0.1460(4) 0.5869(4) 0.3874(3) 0.0216(8) Uani d . 1 1
C C20 0.2311(4) 0.6927(4) 0.4760(3) 0.0235(8) Uani d . 1 1
Br Br1 0.21914(4) 1.25772(4) 0.54326(3) 0.03094(14) Uani d . 1 1
Br Br2 -0.36981(4) 0.83434(4) 0.08457(4) 0.03688(15) Uani d . 1 1
C C15A -0.1294(4) 0.2928(4) 0.0681(3) 0.0224(8) Uani d . 1 1
C C15B -0.2640(4) 0.2095(4) 0.0433(3) 0.0263(9) Uani d . 1 1
H H15A -0.3325 0.2402 0.0742 0.032 Uiso calc R 1 1
C C15C -0.2995(4) 0.0826(4) -0.0258(3) 0.0307(10) Uani d . 1 1
H H15B -0.3928 0.0277 -0.0433 0.037 Uiso calc R 1 1
C C15D -0.1998(4) 0.0336(4) -0.0703(3) 0.0305(10) Uani d . 1 1
C C15E -0.0649(4) 0.1168(4) -0.0431(3) 0.0313(10) Uani d . 1 1
H H15C 0.0047 0.0852 -0.0713 0.038 Uiso calc R 1 1
C C15F -0.0297(4) 0.2453(4) 0.0245(3) 0.0280(9) Uani d . 1 1
H H15D 0.0630 0.3009 0.0410 0.034 Uiso calc R 1 1
C C15G -0.2387(5) -0.1045(4) -0.1467(4) 0.0447(12) Uani d . 1 1
H H15E -0.1904 -0.1074 -0.2038 0.067 Uiso calc R 1 1
H H15F -0.3388 -0.1387 -0.1744 0.067 Uiso calc R 1 1
H H15G -0.2123 -0.1571 -0.1117 0.067 Uiso calc R 1 1
C C20A 0.3132(4) 0.6617(4) 0.5519(3) 0.0230(8) Uani d . 1 1
C C20B 0.2476(4) 0.6073(4) 0.6153(3) 0.0300(9) Uani d . 1 1
H H20A 0.1520 0.5950 0.6128 0.036 Uiso calc R 1 1
C C20C 0.3196(5) 0.5707(4) 0.6820(3) 0.0313(10) Uani d . 1 1
H H20B 0.2728 0.5350 0.7254 0.038 Uiso calc R 1 1
C C20D 0.4584(4) 0.5851(4) 0.6869(3) 0.0284(9) Uani d . 1 1
C C20E 0.5247(4) 0.6423(4) 0.6251(3) 0.0341(10) Uani d . 1 1
H H20C 0.6208 0.6562 0.6288 0.041 Uiso calc R 1 1
C C20F 0.4528(4) 0.6796(4) 0.5580(3) 0.0332(10) Uani d . 1 1
H H20D 0.5000 0.7177 0.5161 0.040 Uiso calc R 1 1
C C20G 0.5351(5) 0.5398(5) 0.7563(3) 0.0416(12) Uani d . 1 1
H H20E 0.4745 0.5102 0.7986 0.062 Uiso calc R 1 1
H H20F 0.6171 0.6114 0.8018 0.062 Uiso calc R 1 1
H H20G 0.5636 0.4682 0.7136 0.062 Uiso calc R 1 1
C C1A 0.3335(5) 0.8294(8) 0.2530(4) 0.100(3) Uani d . 1 1
H H1AA 0.3867 0.8079 0.1991 0.149 Uiso calc R 1 1
H H1AB 0.3514 0.7911 0.3029 0.149 Uiso calc R 1 1
H H1AC 0.3611 0.9237 0.2889 0.149 Uiso calc R 1 1
O O1A 0.1919(3) 0.7802(3) 0.2069(2) 0.0319(7) Uani d . 1 1

loop_
_atom_site_aniso_label
_atom_site_aniso_U_11
_atom_site_aniso_U_22
_atom_site_aniso_U_33
_atom_site_aniso_U_12
_atom_site_aniso_U_13
_atom_site_aniso_U_23
Zn1 0.0248(3) 0.0197(2) 0.0237(3) 0.0070(2) 0.00448(19) 0.0109(2)
N21 0.0251(17) 0.0187(16) 0.0218(17) 0.0053(14) 0.0063(14) 0.0097(14)
N22 0.0254(18) 0.0210(17) 0.0267(18) 0.0080(14) 0.0075(14) 0.0108(15)
N23 0.0271(18) 0.0226(17) 0.0234(17) 0.0105(14) 0.0045(14) 0.0122(14)
N24 0.0216(17) 0.0201(17) 0.0244(17) 0.0062(14) 0.0037(14) 0.0092(14)
C1 0.027(2) 0.025(2) 0.022(2) 0.0088(17) 0.0074(17) 0.0079(17)
C2 0.025(2) 0.027(2) 0.027(2) 0.0056(18) 0.0008(17) 0.0082(18)
C3 0.032(2) 0.022(2) 0.031(2) 0.0027(18) 0.0048(19) 0.0086(18)
C4 0.022(2) 0.023(2) 0.027(2) 0.0033(17) 0.0084(17) 0.0105(17)
C5 0.025(2) 0.0171(19) 0.032(2) 0.0047(16) 0.0115(18) 0.0096(17)
C6 0.029(2) 0.021(2) 0.035(2) 0.0091(17) 0.0167(19) 0.0161(18)
C7 0.034(2) 0.022(2) 0.036(2) 0.0115(19) 0.011(2) 0.0147(19)
C8 0.029(2) 0.028(2) 0.042(2) 0.0141(19) 0.013(2) 0.021(2)
C9 0.024(2) 0.029(2) 0.032(2) 0.0116(18) 0.0113(18) 0.0182(19)
C10 0.022(2) 0.035(2) 0.032(2) 0.0122(18) 0.0091(18) 0.0210(19)
C11 0.025(2) 0.028(2) 0.027(2) 0.0075(17) 0.0061(17) 0.0166(18)
C12 0.027(2) 0.034(2) 0.030(2) 0.0073(19) -0.0012(18) 0.0180(19)
C13 0.031(2) 0.025(2) 0.025(2) 0.0002(18) -0.0036(18) 0.0096(18)
C14 0.022(2) 0.023(2) 0.0205(19) 0.0040(17) 0.0028(16) 0.0110(17)
C15 0.023(2) 0.0183(19) 0.025(2) 0.0040(16) 0.0067(16) 0.0094(16)
C16 0.021(2) 0.026(2) 0.0219(19) 0.0077(17) 0.0048(16) 0.0124(17)
C17 0.028(2) 0.020(2) 0.030(2) 0.0110(17) 0.0092(18) 0.0111(17)
C18 0.026(2) 0.025(2) 0.028(2) 0.0116(17) 0.0048(17) 0.0158(18)
C19 0.020(2) 0.023(2) 0.025(2) 0.0065(16) 0.0070(16) 0.0129(17)
C20 0.019(2) 0.027(2) 0.027(2) 0.0061(17) 0.0043(16) 0.0141(18)
Br1 0.0368(3) 0.0191(2) 0.0350(3) 0.00582(18) 0.01124(19) 0.00970(18)
Br2 0.0335(3) 0.0394(3) 0.0457(3) 0.0165(2) 0.0032(2) 0.0238(2)
C15A 0.029(2) 0.022(2) 0.0162(18) 0.0064(17) -0.0001(16) 0.0096(16)
C15B 0.028(2) 0.025(2) 0.030(2) 0.0091(18) 0.0070(18) 0.0139(18)
C15C 0.032(2) 0.026(2) 0.031(2) 0.0046(19) 0.0038(19) 0.0112(19)
C15D 0.039(3) 0.026(2) 0.026(2) 0.0078(19) 0.0057(19) 0.0108(18)
C15E 0.038(3) 0.034(2) 0.028(2) 0.016(2) 0.0129(19) 0.0142(19)
C15F 0.028(2) 0.029(2) 0.030(2) 0.0076(18) 0.0102(18) 0.0161(18)
C15G 0.055(3) 0.027(2) 0.042(3) 0.008(2) 0.013(2) 0.004(2)
C20A 0.024(2) 0.020(2) 0.022(2) 0.0050(17) 0.0033(16) 0.0070(16)
C20B 0.029(2) 0.034(2) 0.030(2) 0.0102(19) 0.0088(18) 0.0145(19)
C20C 0.043(3) 0.028(2) 0.024(2) 0.009(2) 0.0076(19) 0.0127(18)
C20D 0.033(2) 0.025(2) 0.025(2) 0.0068(18) -0.0010(18) 0.0096(18)
C20E 0.022(2) 0.049(3) 0.041(3) 0.016(2) 0.0066(19) 0.026(2)
C20F 0.030(2) 0.041(3) 0.035(2) 0.012(2) 0.0089(19) 0.022(2)
C20G 0.040(3) 0.050(3) 0.039(3) 0.011(2) 0.000(2) 0.027(2)
C1A 0.031(3) 0.190(9) 0.037(3) -0.011(4) 0.001(3) 0.032(4)
O1A 0.0264(16) 0.0405(18) 0.0328(16) 0.0101(14) 0.0103(13) 0.0183(14)

loop_
_atom_type_symbol
_atom_type_description
_atom_type_scat_dispersion_real
_atom_type_scat_dispersion_imag
_atom_type_scat_source
C C 0.0033 0.0016 'International Tables Vol C Tables 4.2.6.8 and 6.1.1.4'
H H 0.0000 0.0000 'International Tables Vol C Tables 4.2.6.8 and 6.1.1.4'
Br Br -0.2901 2.4595 'International Tables Vol C Tables 4.2.6.8 and 6.1.1.4'
N N 0.0061 0.0033 'International Tables Vol C Tables 4.2.6.8 and 6.1.1.4'
O O 0.0106 0.0060 'International Tables Vol C Tables 4.2.6.8 and 6.1.1.4'
Zn Zn 0.2839 1.4301 'International Tables Vol C Tables 4.2.6.8 and 6.1.1.4'

loop_
_geom_angle_atom_site_label_1
_geom_angle_atom_site_label_2
_geom_angle_atom_site_label_3
_geom_angle
N24 Zn1 N22 168.66(13)
N24 Zn1 N21 89.77(12)
N22 Zn1 N21 89.85(12)
N24 Zn1 N23 89.12(12)
N22 Zn1 N23 89.27(13)
N21 Zn1 N23 169.90(12)
N24 Zn1 O1A 93.27(12)
N22 Zn1 O1A 98.06(12)
N21 Zn1 O1A 94.45(12)
N23 Zn1 O1A 95.64(12)
C1 N21 C4 106.9(3)
C1 N21 Zn1 126.3(3)
C4 N21 Zn1 126.3(3)
C9 N22 C6 106.3(3)
C9 N22 Zn1 127.5(3)
C6 N22 Zn1 126.1(3)
C11 N23 C14 106.4(3)
C11 N23 Zn1 127.3(3)
C14 N23 Zn1 125.8(2)
C16 N24 C19 105.9(3)
C16 N24 Zn1 126.8(2)
C19 N24 Zn1 127.1(2)
N21 C1 C20 125.4(3)
N21 C1 C2 109.3(3)
C20 C1 C2 125.3(4)
C3 C2 C1 107.1(4)
C3 C2 H2A 126.5
C1 C2 H2A 126.5
C2 C3 C4 107.6(4)
C2 C3 H3A 126.2
C4 C3 H3A 126.2
N21 C4 C5 123.3(3)
N21 C4 C3 109.1(3)
C5 C4 C3 127.5(4)
C6 C5 C4 128.6(4)
C6 C5 Br1 115.7(3)
C4 C5 Br1 115.6(3)
N22 C6 C5 124.0(4)
N22 C6 C7 109.5(4)
C5 C6 C7 126.4(4)
C8 C7 C6 107.5(4)
C8 C7 H7A 126.2
C6 C7 H7A 126.2
C7 C8 C9 107.5(4)
C7 C8 H8A 126.2
C9 C8 H8A 126.2
N22 C9 C10 123.4(4)
N22 C9 C8 109.1(4)
C10 C9 C8 127.5(4)
C9 C10 C11 128.9(4)
C9 C10 Br2 115.5(3)
C11 C10 Br2 115.5(3)
N23 C11 C10 123.3(4)
N23 C11 C12 109.5(3)
C10 C11 C12 127.1(4)
C13 C12 C11 107.1(4)
C13 C12 H12A 126.4
C11 C12 H12A 126.4
C12 C13 C14 107.7(4)
C12 C13 H13A 126.1
C14 C13 H13A 126.1
N23 C14 C15 124.8(3)
N23 C14 C13 109.2(3)
C15 C14 C13 125.9(4)
C16 C15 C14 125.2(4)
C16 C15 C15A 116.8(3)
C14 C15 C15A 117.9(3)
N24 C16 C15 125.3(3)
N24 C16 C17 109.8(3)
C15 C16 C17 124.9(4)
C18 C17 C16 107.2(3)
C18 C17 H17A 126.4
C16 C17 H17A 126.4
C17 C18 C19 107.1(3)
C17 C18 H18A 126.5
C19 C18 H18A 126.5
N24 C19 C20 125.5(3)
N24 C19 C18 110.0(3)
C20 C19 C18 124.4(4)
C1 C20 C19 125.2(4)
C1 C20 C20A 118.5(3)
C19 C20 C20A 116.3(3)
C15B C15A C15F 118.8(4)
C15B C15A C15 122.0(3)
C15F C15A C15 119.2(4)
C15C C15B C15A 120.8(4)
C15C C15B H15A 119.6
C15A C15B H15A 119.6
C15B C15C C15D 120.9(4)
C15B C15C H15B 119.6
C15D C15C H15B 119.6
C15E C15D C15C 117.9(4)
C15E C15D C15G 121.2(4)
C15C C15D C15G 120.9(4)
C15D C15E C15F 121.3(4)
C15D C15E H15C 119.3
C15F C15E H15C 119.3
C15E C15F C15A 120.3(4)
C15E C15F H15D 119.9
C15A C15F H15D 119.9
C15D C15G H15E 109.5
C15D C15G H15F 109.5
H15E C15G H15F 109.5
C15D C15G H15G 109.5
H15E C15G H15G 109.5
H15F C15G H15G 109.5
C20F C20A C20B 118.2(4)
C20F C20A C20 122.0(4)
C20B C20A C20 119.7(4)
C20C C20B C20A 120.9(4)
C20C C20B H20A 119.5
C20A C20B H20A 119.5
C20D C20C C20B 121.3(4)
C20D C20C H20B 119.3
C20B C20C H20B 119.3
C20C C20D C20E 117.7(4)
C20C C20D C20G 121.2(4)
C20E C20D C20G 121.1(4)
C20D C20E C20F 121.2(4)
C20D C20E H20C 119.4
C20F C20E H20C 119.4
C20A C20F C20E 120.6(4)
C20A C20F H20D 119.7
C20E C20F H20D 119.7
C20D C20G H20E 109.5
C20D C20G H20F 109.5
H20E C20G H20F 109.5
C20D C20G H20G 109.5
H20E C20G H20G 109.5
H20F C20G H20G 109.5
O1A C1A H1AA 109.5
O1A C1A H1AB 109.5
H1AA C1A H1AB 109.5
O1A C1A H1AC 109.5
H1AA C1A H1AC 109.5
H1AB C1A H1AC 109.5
C1A O1A Zn1 121.5(3)

loop_
_geom_bond_atom_site_label_1
_geom_bond_atom_site_label_2
_geom_bond_distance
Zn1 N24 2.033(3)
Zn1 N22 2.053(3)
Zn1 N21 2.061(3)
Zn1 N23 2.063(3)
Zn1 O1A 2.207(3)
N21 C1 1.371(5)
N21 C4 1.372(5)
N22 C9 1.373(5)
N22 C6 1.376(5)
N23 C11 1.372(5)
N23 C14 1.375(5)
N24 C16 1.376(5)
N24 C19 1.378(5)
C1 C20 1.406(5)
C1 C2 1.446(5)
C2 C3 1.343(6)
C2 H2A 0.9500
C3 C4 1.441(6)
C3 H3A 0.9500
C4 C5 1.402(5)
C5 C6 1.399(6)
C5 Br1 1.911(4)
C6 C7 1.434(5)
C7 C8 1.333(6)
C7 H7A 0.9500
C8 C9 1.444(5)
C8 H8A 0.9500
C9 C10 1.391(6)
C10 C11 1.394(6)
C10 Br2 1.911(4)
C11 C12 1.438(5)
C12 C13 1.338(6)
C12 H12A 0.9500
C13 C14 1.435(5)
C13 H13A 0.9500
C14 C15 1.413(5)
C15 C16 1.406(5)
C15 C15A 1.505(5)
C16 C17 1.437(5)
C17 C18 1.352(5)
C17 H17A 0.9500
C18 C19 1.431(5)
C18 H18A 0.9500
C19 C20 1.405(5)
C20 C20A 1.492(5)
C15A C15B 1.387(5)
C15A C15F 1.389(5)
C15B C15C 1.381(5)
C15B H15A 0.9500
C15C C15D 1.401(6)
C15C H15B 0.9500
C15D C15E 1.387(6)
C15D C15G 1.508(5)
C15E C15F 1.389(6)
C15E H15C 0.9500
C15F H15D 0.9500
C15G H15E 0.9800
C15G H15F 0.9800
C15G H15G 0.9800
C20A C20F 1.382(6)
C20A C20B 1.390(6)
C20B C20C 1.382(5)
C20B H20A 0.9500
C20C C20D 1.383(6)
C20C H20B 0.9500
C20D C20E 1.391(6)
C20D C20G 1.508(5)
C20E C20F 1.392(6)
C20E H20C 0.9500
C20F H20D 0.9500
C20G H20E 0.9800
C20G H20F 0.9800
C20G H20G 0.9800
C1A O1A 1.405(6)
C1A H1AA 0.9800
C1A H1AB 0.9800
C1A H1AC 0.9800

loop_
_geom_torsion_atom_site_label_1
_geom_torsion_atom_site_label_2
_geom_torsion_atom_site_label_3
_geom_torsion_atom_site_label_4
_geom_torsion
N24 Zn1 N21 C1 6.1(3)
N22 Zn1 N21 C1 174.8(3)
N23 Zn1 N21 C1 89.8(7)
O1A Zn1 N21 C1 -87.2(3)
N24 Zn1 N21 C4 177.2(3)
N22 Zn1 N21 C4 -14.1(3)
N23 Zn1 N21 C4 -99.2(7)
O1A Zn1 N21 C4 83.9(3)
N24 Zn1 N22 C9 -84.5(7)
N21 Zn1 N22 C9 -172.6(3)
N23 Zn1 N22 C9 -2.6(3)
O1A Zn1 N22 C9 93.0(3)
N24 Zn1 N22 C6 100.3(7)
N21 Zn1 N22 C6 12.2(3)
N23 Zn1 N22 C6 -177.8(3)
O1A Zn1 N22 C6 -82.2(3)
N24 Zn1 N23 C11 171.4(3)
N22 Zn1 N23 C11 2.6(3)
N21 Zn1 N23 C11 87.7(8)
O1A Zn1 N23 C11 -95.4(3)
N24 Zn1 N23 C14 -18.0(3)
N22 Zn1 N23 C14 173.3(3)
N21 Zn1 N23 C14 -101.7(7)
O1A Zn1 N23 C14 75.2(3)
N22 Zn1 N24 C16 97.0(7)
N21 Zn1 N24 C16 -174.9(3)
N23 Zn1 N24 C16 15.1(3)
O1A Zn1 N24 C16 -80.5(3)
N22 Zn1 N24 C19 -88.7(7)
N21 Zn1 N24 C19 -0.6(3)
N23 Zn1 N24 C19 -170.5(3)
O1A Zn1 N24 C19 93.9(3)
C4 N21 C1 C20 176.5(4)
Zn1 N21 C1 C20 -11.0(6)
C4 N21 C1 C2 -1.0(4)
Zn1 N21 C1 C2 171.5(2)
N21 C1 C2 C3 0.1(5)
C20 C1 C2 C3 -177.4(4)
C1 C2 C3 C4 0.8(5)
C1 N21 C4 C5 -176.3(4)
Zn1 N21 C4 C5 11.2(5)
C1 N21 C4 C3 1.5(4)
Zn1 N21 C4 C3 -171.0(3)
C2 C3 C4 N21 -1.5(5)
C2 C3 C4 C5 176.2(4)
N21 C4 C5 C6 -0.8(6)
C3 C4 C5 C6 -178.2(4)
N21 C4 C5 Br1 175.6(3)
C3 C4 C5 Br1 -1.8(5)
C9 N22 C6 C5 176.6(4)
Zn1 N22 C6 C5 -7.4(5)
C9 N22 C6 C7 -1.0(4)
Zn1 N22 C6 C7 175.0(3)
C4 C5 C6 N22 -1.2(7)
Br1 C5 C6 N22 -177.6(3)
C4 C5 C6 C7 175.9(4)
Br1 C5 C6 C7 -0.5(5)
N22 C6 C7 C8 0.4(5)
C5 C6 C7 C8 -177.1(4)
C6 C7 C8 C9 0.4(5)
C6 N22 C9 C10 -179.5(4)
Zn1 N22 C9 C10 4.6(6)
C6 N22 C9 C8 1.2(4)
Zn1 N22 C9 C8 -174.7(3)
C7 C8 C9 N22 -1.0(5)
C7 C8 C9 C10 179.7(4)
N22 C9 C10 C11 -6.1(7)
C8 C9 C10 C11 173.0(4)
N22 C9 C10 Br2 175.7(3)
C8 C9 C10 Br2 -5.2(6)
C14 N23 C11 C10 -176.6(4)
Zn1 N23 C11 C10 -4.5(6)
C14 N23 C11 C12 -0.4(4)
Zn1 N23 C11 C12 171.7(3)
C9 C10 C11 N23 6.1(7)
Br2 C10 C11 N23 -175.7(3)
C9 C10 C11 C12 -169.4(4)
Br2 C10 C11 C12 8.8(6)
N23 C11 C12 C13 -1.0(5)
C10 C11 C12 C13 175.0(4)
C11 C12 C13 C14 2.0(5)
C11 N23 C14 C15 -174.6(4)
Zn1 N23 C14 C15 13.1(5)
C11 N23 C14 C13 1.6(4)
Zn1 N23 C14 C13 -170.6(3)
C12 C13 C14 N23 -2.3(5)
C12 C13 C14 C15 173.9(4)
N23 C14 C15 C16 2.0(6)
C13 C14 C15 C16 -173.6(4)
N23 C14 C15 C15A 178.8(3)
C13 C14 C15 C15A 3.2(6)
C19 N24 C16 C15 177.7(4)
Zn1 N24 C16 C15 -7.0(6)
C19 N24 C16 C17 1.5(4)
Zn1 N24 C16 C17 176.8(2)
C14 C15 C16 N24 -5.5(6)
C15A C15 C16 N24 177.7(3)
C14 C15 C16 C17 170.2(4)
C15A C15 C16 C17 -6.6(6)
N24 C16 C17 C18 -0.1(4)
C15 C16 C17 C18 -176.4(4)
C16 C17 C18 C19 -1.2(4)
C16 N24 C19 C20 174.5(4)
Zn1 N24 C19 C20 -0.8(5)
C16 N24 C19 C18 -2.2(4)
Zn1 N24 C19 C18 -177.5(3)
C17 C18 C19 N24 2.2(4)
C17 C18 C19 C20 -174.5(4)
N21 C1 C20 C19 9.0(6)
C2 C1 C20 C19 -173.9(4)
N21 C1 C20 C20A -172.9(3)
C2 C1 C20 C20A 4.2(6)
N24 C19 C20 C1 -2.6(6)
C18 C19 C20 C1 173.6(4)
N24 C19 C20 C20A 179.2(3)
C18 C19 C20 C20A -4.6(6)
C16 C15 C15A C15B 116.4(4)
C14 C15 C15A C15B -60.7(5)
C16 C15 C15A C15F -62.9(5)
C14 C15 C15A C15F 120.0(4)
C15F C15A C15B C15C -1.9(6)
C15 C15A C15B C15C 178.8(4)
C15A C15B C15C C15D 1.8(6)
C15B C15C C15D C15E -0.3(6)
C15B C15C C15D C15G -179.2(4)
C15C C15D C15E C15F -1.2(6)
C15G C15D C15E C15F 177.7(4)
C15D C15E C15F C15A 1.2(6)
C15B C15A C15F C15E 0.4(6)
C15 C15A C15F C15E 179.7(4)
C1 C20 C20A C20F -75.5(5)
C19 C20 C20A C20F 102.8(5)
C1 C20 C20A C20B 107.7(4)
C19 C20 C20A C20B -74.0(5)
C20F C20A C20B C20C -0.7(6)
C20 C20A C20B C20C 176.2(4)
C20A C20B C20C C20D -1.0(6)
C20B C20C C20D C20E 2.4(6)
C20B C20C C20D C20G -177.3(4)
C20C C20D C20E C20F -2.2(6)
C20G C20D C20E C20F 177.5(4)
C20B C20A C20F C20E 0.8(6)
C20 C20A C20F C20E -176.0(4)
C20D C20E C20F C20A 0.6(7)
N24 Zn1 O1A C1A -76.6(5)
N22 Zn1 O1A C1A 103.9(5)
N21 Zn1 O1A C1A 13.4(5)
N23 Zn1 O1A C1A -166.1(5)
